data_4034102
loop_
_publ_author_name
'Nakafuku, Kohki M.'
'Twumasi, Raymond K.'
'Vanitcha, Avassaya'
'Wappes, Ethan A.'
'Namitharan, Kayambu'
'Bekkaye, Mathieu'
'Nagib, David A.'

_publ_section_title
;
 Development of an Imine Chaperone for Selective C-H Functionalization of
 Alcohols via Radical Relay.
;
_journal_issue 20
_journal_name_full 'The Journal of organic chemistry'
_journal_page_first 13065
_journal_page_last 13072
_journal_paper_doi 10.1021/acs.joc.9b02052
_journal_volume 84
_journal_year 2019
_chemical_formula_sum 'C12 H12 F3 N O3 S'
_chemical_formula_weight 307.29
_chemical_name_common nagib01
_chemical_name_systematic nagib01
_space_group.centring_type primitive

_space_group_crystal_system orthorhombic
_space_group_IT_number 61
_space_group_name_Hall '-P 2ac 2ab'
_space_group_name_H-M_alt 'P b c a'
_atom_sites_solution_hydrogens geom
_atom_sites_solution_primary iterative
_atom_sites_solution_secondary difmap
_audit_creation_method SHELXL-2014/7
_cell_angle_alpha 90
_cell_angle_beta 90
_cell_angle_gamma 90
_cell_formula_units_Z 8
_cell_length_a 7.8786(9)
_cell_length_b 10.9544(13)
_cell_length_c 29.561(3)
_cell_measurement_reflns_used 9917
_cell_measurement_temperature 100(2)
_cell_measurement_theta_max 25.34
_cell_measurement_theta_min 2.68
_cell_volume 2551.3(5)
_computing_cell_refinement 'Bruker SAINT'
_computing_data_collection 'Bruker APEX2'
_computing_data_reduction 'Bruker SAINT'
_computing_molecular_graphics ORTEP-32
_computing_publication_material WinGX
_computing_structure_refinement SHELXL-2014
_computing_structure_solution SHELXT-2014
_diffrn_ambient_temperature 100(2)
_diffrn_detector_area_resol_mean 8.366
_diffrn_measured_fraction_theta_full 0.999
_diffrn_measured_fraction_theta_max 0.998
_diffrn_measurement_device_type 'Bruker APEX-I CCD'
_diffrn_measurement_method '\f and \w scans'
_diffrn_radiation_type MoK\a
_diffrn_radiation_wavelength 0.71073
_diffrn_reflns_av_R_equivalents 0.0374
_diffrn_reflns_av_unetI/netI 0.0175
_diffrn_reflns_Laue_measured_fraction_full 0.999
_diffrn_reflns_Laue_measured_fraction_max 0.998
_diffrn_reflns_limit_h_max 9
_diffrn_reflns_limit_h_min -9
_diffrn_reflns_limit_k_max 13
_diffrn_reflns_limit_k_min -13
_diffrn_reflns_limit_l_max 35
_diffrn_reflns_limit_l_min -35
_diffrn_reflns_number 26531
_diffrn_reflns_point_group_measured_fraction_full 0.999
_diffrn_reflns_point_group_measured_fraction_max 0.998
_diffrn_reflns_theta_full 25.000
_diffrn_reflns_theta_max 25.340
_diffrn_reflns_theta_min 1.378
_diffrn_source 'fine focus sealed tube'
_exptl_absorpt_coefficient_mu 0.298
_exptl_absorpt_correction_T_max 0.745
_exptl_absorpt_correction_T_min 0.674
_exptl_absorpt_correction_type multi-scan
_exptl_absorpt_process_details SADABS
_exptl_crystal_colour colorless
_exptl_crystal_density_diffrn 1.600
_exptl_crystal_description prism
_exptl_crystal_F_000 1264
_exptl_crystal_size_max 0.100
_exptl_crystal_size_mid 0.100
_exptl_crystal_size_min 0.100
_refine_diff_density_max 0.384
_refine_diff_density_min -0.372
_refine_diff_density_rms 0.055
_refine_ls_extinction_method none
_refine_ls_goodness_of_fit_ref 1.172
_refine_ls_hydrogen_treatment constr
_refine_ls_matrix_type full
_refine_ls_number_parameters 183
_refine_ls_number_reflns 2330
_refine_ls_number_restraints 0
_refine_ls_restrained_S_all 1.172
_refine_ls_R_factor_all 0.0429
_refine_ls_R_factor_gt 0.0393
_refine_ls_shift/su_max 0.001
_refine_ls_shift/su_mean 0.000
_refine_ls_structure_factor_coef Fsqd
_refine_ls_weighting_details 'w=1/[\s^2^(Fo^2^)+(0.0216P)^2^+4.0669P] where P=(Fo^2^+2Fc^2^)/3'
_refine_ls_weighting_scheme calc
_refine_ls_wR_factor_gt 0.0863
_refine_ls_wR_factor_ref 0.0878
_reflns_Friedel_coverage 0.000
_reflns_number_gt 2151
_reflns_number_total 2330
_reflns_threshold_expression 'I > 2\s(I)'
_cod_data_source_file jo9b02052_si_002.cif
_cod_data_source_block nagib01
_cod_database_code 4034102
_shelx_shelxl_version_number 2014/7
_shelx_space_group_comment
; 
The symmetry employed for this shelxl refinement is uniquely defined 
by the following loop, which should always be used as a source of 
symmetry information in preference to the above space-group names. 
They are only intended as comments. 
;
_shelx_estimated_absorpt_t_min 0.971
_shelx_estimated_absorpt_t_max 0.971

loop_
_space_group_symop_operation_xyz
'x, y, z'
'-x+1/2, -y, z+1/2'
'-x, y+1/2, -z+1/2'
'x+1/2, -y+1/2, -z'
'-x, -y, -z'
'x-1/2, y, -z-1/2'
'x, -y-1/2, z-1/2'
'-x-1/2, y-1/2, z'

loop_
_atom_site_label
_atom_site_type_symbol
_atom_site_fract_x
_atom_site_fract_y
_atom_site_fract_z
_atom_site_U_iso_or_equiv
_atom_site_adp_type
_atom_site_occupancy
_atom_site_site_symmetry_order
_atom_site_calc_flag
_atom_site_refinement_flags_posn
_atom_site_refinement_flags_adp
C1 C 0.4013(3) 0.70843(19) 0.67910(7) 0.0146(4) Uani 1 1 d . .
C2 C 0.4488(3) 0.7359(2) 0.72308(7) 0.0164(5) Uani 1 1 d . .
H2 H 0.3989 0.6957 0.7483 0.020 Uiso 1 1 calc R U
C3 C 0.5725(3) 0.8248(2) 0.72864(7) 0.0166(5) Uani 1 1 d . .
H3 H 0.6074 0.8463 0.7583 0.020 Uiso 1 1 calc R U
C4 C 0.6472(3) 0.8834(2) 0.69167(7) 0.0177(5) Uani 1 1 d . .
C5 C 0.5993(3) 0.8502(2) 0.64784(7) 0.0169(5) Uani 1 1 d . .
H5 H 0.6514 0.8876 0.6224 0.020 Uiso 1 1 calc R U
C6 C 0.4753(3) 0.76218(19) 0.64181(7) 0.0155(4) Uani 1 1 d . .
C7 C 0.4062(3) 0.71498(19) 0.59706(7) 0.0168(5) Uani 1 1 d . .
C8 C 0.1647(3) 0.8144(2) 0.57477(8) 0.0210(5) Uani 1 1 d . .
H8A H 0.1073 0.8497 0.5480 0.025 Uiso 1 1 calc R U
H8B H 0.1387 0.8652 0.6016 0.025 Uiso 1 1 calc R U
C9 C 0.1105(3) 0.6830(2) 0.58226(8) 0.0199(5) Uani 1 1 d . .
H9 H 0.0086 0.6802 0.6024 0.024 Uiso 1 1 calc R U
C10 C 0.7783(3) 0.9818(2) 0.69895(8) 0.0204(5) Uani 1 1 d . .
H10A H 0.8844 0.9586 0.6839 0.031 Uiso 1 1 calc R U
H10B H 0.7987 0.9920 0.7314 0.031 Uiso 1 1 calc R U
H10C H 0.7370 1.0589 0.6862 0.031 Uiso 1 1 calc R U
C11 C 0.5444(3) 0.6463(2) 0.57055(7) 0.0204(5) Uani 1 1 d . .
C12 C 0.0757(3) 0.6121(2) 0.53882(8) 0.0232(5) Uani 1 1 d . .
H12A H 0.1725 0.6209 0.5182 0.035 Uiso 1 1 calc R U
H12B H -0.0267 0.6444 0.5243 0.035 Uiso 1 1 calc R U
H12C H 0.0591 0.5256 0.5460 0.035 Uiso 1 1 calc R U
N1 N 0.2621(2) 0.63262(16) 0.60671(6) 0.0150(4) Uani 1 1 d . .
O1 O 0.3462(2) 0.80594(14) 0.56754(5) 0.0203(4) Uani 1 1 d . .
O2 O 0.0773(2) 0.64345(15) 0.67768(5) 0.0217(4) Uani 1 1 d . .
O3 O 0.2923(2) 0.48311(14) 0.67205(5) 0.0199(4) Uani 1 1 d . .
F1 F 0.61033(18) 0.55580(13) 0.59533(4) 0.0268(3) Uani 1 1 d . .
F2 F 0.67174(17) 0.72117(13) 0.55918(5) 0.0283(3) Uani 1 1 d . .
F3 F 0.48552(18) 0.59703(13) 0.53243(4) 0.0263(3) Uani 1 1 d . .
S1 S 0.24235(7) 0.60590(5) 0.66261(2) 0.01489(14) Uani 1 1 d . .

loop_
_atom_site_aniso_label
_atom_site_aniso_U_11
_atom_site_aniso_U_22
_atom_site_aniso_U_33
_atom_site_aniso_U_23
_atom_site_aniso_U_13
_atom_site_aniso_U_12
C1 0.0136(10) 0.0128(10) 0.0174(10) -0.0013(8) -0.0001(8) 0.0024(9)
C2 0.0157(10) 0.0177(11) 0.0158(10) 0.0002(8) 0.0013(9) 0.0028(9)
C3 0.0145(10) 0.0181(11) 0.0172(10) -0.0030(9) -0.0010(8) 0.0048(9)
C4 0.0156(11) 0.0148(11) 0.0226(11) 0.0003(9) -0.0008(9) 0.0019(9)
C5 0.0167(11) 0.0149(10) 0.0190(11) 0.0017(9) 0.0021(9) 0.0011(9)
C6 0.0174(10) 0.0126(10) 0.0166(11) -0.0003(8) -0.0020(9) 0.0034(9)
C7 0.0210(11) 0.0140(11) 0.0153(10) 0.0029(9) 0.0001(9) -0.0010(9)
C8 0.0230(12) 0.0172(11) 0.0228(11) -0.0002(9) -0.0058(10) 0.0043(10)
C9 0.0180(11) 0.0208(12) 0.0208(11) -0.0002(9) -0.0049(9) 0.0024(10)
C10 0.0192(12) 0.0191(11) 0.0230(11) -0.0004(9) -0.0025(9) -0.0013(10)
C11 0.0235(12) 0.0204(11) 0.0173(11) -0.0008(9) 0.0016(9) -0.0016(10)
C12 0.0301(13) 0.0193(11) 0.0200(12) -0.0006(9) -0.0058(10) 0.0019(10)
N1 0.0170(9) 0.0147(9) 0.0134(8) 0.0004(7) -0.0012(7) -0.0004(8)
O1 0.0251(8) 0.0166(8) 0.0193(8) 0.0051(6) -0.0034(7) 0.0000(7)
O2 0.0168(8) 0.0287(9) 0.0197(8) -0.0023(7) 0.0018(6) -0.0014(7)
O3 0.0262(9) 0.0142(8) 0.0191(8) 0.0027(6) -0.0017(7) -0.0028(7)
F1 0.0289(8) 0.0258(7) 0.0257(7) 0.0008(6) 0.0029(6) 0.0101(6)
F2 0.0250(7) 0.0339(8) 0.0261(7) -0.0018(6) 0.0093(6) -0.0064(6)
F3 0.0326(8) 0.0294(7) 0.0168(6) -0.0067(6) 0.0022(6) -0.0007(6)
S1 0.0156(3) 0.0156(3) 0.0135(3) 0.0001(2) -0.0003(2) -0.0016(2)

loop_
_atom_type_symbol
_atom_type_description
_atom_type_scat_dispersion_real
_atom_type_scat_dispersion_imag
_atom_type_scat_source
C C 0.0033 0.0016 'International Tables Vol C Tables 4.2.6.8 and 6.1.1.4'
H H 0.0000 0.0000 'International Tables Vol C Tables 4.2.6.8 and 6.1.1.4'
N N 0.0061 0.0033 'International Tables Vol C Tables 4.2.6.8 and 6.1.1.4'
O O 0.0106 0.0060 'International Tables Vol C Tables 4.2.6.8 and 6.1.1.4'
F F 0.0171 0.0103 'International Tables Vol C Tables 4.2.6.8 and 6.1.1.4'
S S 0.1246 0.1234 'International Tables Vol C Tables 4.2.6.8 and 6.1.1.4'

loop_
_geom_angle_atom_site_label_1
_geom_angle_atom_site_label_2
_geom_angle_atom_site_label_3
_geom_angle
C6 C1 C2 122.9(2)
C6 C1 S1 110.72(16)
C2 C1 S1 126.40(17)
C1 C2 C3 117.0(2)
C1 C2 H2 121.5
C3 C2 H2 121.5
C2 C3 C4 121.7(2)
C2 C3 H3 119.1
C4 C3 H3 119.1
C3 C4 C5 119.4(2)
C3 C4 C10 120.4(2)
C5 C4 C10 120.2(2)
C6 C5 C4 119.5(2)
C6 C5 H5 120.3
C4 C5 H5 120.3
C1 C6 C5 119.5(2)
C1 C6 C7 113.50(19)
C5 C6 C7 126.95(19)
O1 C7 N1 107.09(17)
O1 C7 C6 114.78(17)
N1 C7 C6 108.33(17)
O1 C7 C11 105.55(17)
N1 C7 C11 110.09(17)
C6 C7 C11 110.89(18)
O1 C8 C9 103.79(18)
O1 C8 H8A 111.0
C9 C8 H8A 111.0
O1 C8 H8B 111.0
C9 C8 H8B 111.0
H8A C8 H8B 109.0
N1 C9 C8 101.26(17)
N1 C9 C12 111.19(18)
C8 C9 C12 114.23(19)
N1 C9 H9 110.0
C8 C9 H9 110.0
C12 C9 H9 110.0
C4 C10 H10A 109.5
C4 C10 H10B 109.5
H10A C10 H10B 109.5
C4 C10 H10C 109.5
H10A C10 H10C 109.5
H10B C10 H10C 109.5
F3 C11 F1 107.33(18)
F3 C11 F2 107.26(18)
F1 C11 F2 107.48(19)
F3 C11 C7 112.51(19)
F1 C11 C7 111.00(18)
F2 C11 C7 111.02(18)
C9 C12 H12A 109.5
C9 C12 H12B 109.5
H12A C12 H12B 109.5
C9 C12 H12C 109.5
H12A C12 H12C 109.5
H12B C12 H12C 109.5
C7 N1 C9 107.10(16)
C7 N1 S1 111.46(13)
C9 N1 S1 117.57(14)
C7 O1 C8 106.59(17)
O3 S1 O2 117.31(10)
O3 S1 N1 109.24(9)
O2 S1 N1 109.76(9)
O3 S1 C1 110.65(10)
O2 S1 C1 112.19(10)
N1 S1 C1 95.49(9)

loop_
_geom_bond_atom_site_label_1
_geom_bond_atom_site_label_2
_geom_bond_distance
C1 C6 1.379(3)
C1 C2 1.386(3)
C1 S1 1.751(2)
C2 C3 1.388(3)
C2 H2 0.9500
C3 C4 1.398(3)
C3 H3 0.9500
C4 C5 1.398(3)
C4 C10 1.508(3)
C5 C6 1.384(3)
C5 H5 0.9500
C6 C7 1.521(3)
C7 O1 1.406(3)
C7 N1 1.478(3)
C7 C11 1.538(3)
C8 O1 1.449(3)
C8 C9 1.518(3)
C8 H8A 0.9900
C8 H8B 0.9900
C9 N1 1.501(3)
C9 C12 1.525(3)
C9 H9 1.0000
C10 H10A 0.9800
C10 H10B 0.9800
C10 H10C 0.9800
C11 F3 1.333(3)
C11 F1 1.338(3)
C11 F2 1.339(3)
C12 H12A 0.9800
C12 H12B 0.9800
C12 H12C 0.9800
N1 S1 1.6855(18)
O2 S1 1.4346(16)
O3 S1 1.4289(16)
